data_1572557
loop_
_publ_author_name
'Demirel, Nemrud'
'Dawor, Mahiob'
'Nadler, Greta'
'Ivlev, Sergei I.'
'Meggers, Eric'

_publ_section_title
;
 Stereogenic-at-iron mesoionic carbene complex for enantioselective C-H
 amidation.
;
_journal_issue 38
_journal_name_full 'Chemical science'
_journal_page_first 15625
_journal_page_last 15631
_journal_paper_doi 10.1039/d4sc03504f
_journal_volume 15
_journal_year 2024
_chemical_formula_moiety 'C40 H40 F6 Fe N10, 2(F6 P)'
_chemical_formula_sum 'C40 H40 F18 Fe N10 P2'
_chemical_formula_weight 1120.61
_space_group_crystal_system monoclinic
_space_group_IT_number 14
_space_group_name_Hall '-P 2ybc'
_space_group_name_H-M_alt 'P 1 21/c 1'
_atom_sites_solution_hydrogens geom
_atom_sites_solution_primary direct
_atom_sites_solution_secondary difmap
_audit_creation_method SHELXL-2018/3
_audit_update_record
;
2024-04-08 deposited with the CCDC.	2024-09-02 downloaded from the CCDC.
;
_cell_angle_alpha 90
_cell_angle_beta 109.5190(10)
_cell_angle_gamma 90
_cell_formula_units_Z 4
_cell_length_a 12.6131(5)
_cell_length_b 23.9374(9)
_cell_length_c 16.1455(7)
_cell_measurement_reflns_used 9967
_cell_measurement_temperature 100
_cell_measurement_theta_max 28.3004
_cell_measurement_theta_min 2.4147
_cell_volume 4594.6(3)
_computing_cell_refinement 'APEX3 v2019.11-0 (Bruker AXS, 2019)'
_computing_data_collection 'APEX3 v2019.11-0 (Bruker AXS, 2019)'
_computing_data_reduction 'SAINT V8.40B (Bruker AXS, 2019)'
_computing_molecular_graphics 'Diamond v4.6.6 (Brandenburg, 2021)'
_computing_publication_material 'XCIF v2014/2 (Bruker AXS, 2014)'
_computing_structure_refinement 'SHELXL-2018/3 (Sheldrick, 2018)'
_computing_structure_solution 'SHELXT 2018/2 (Sheldrick, 2018)'
_diffrn_ambient_temperature 100
_diffrn_detector 'PHOTON III C14'
_diffrn_measured_fraction_theta_full 0.999
_diffrn_measured_fraction_theta_max 0.998
_diffrn_measurement_device_type 'Bruker D8 QUEST'
_diffrn_measurement_method '\w and \f scans'
_diffrn_radiation_collimation '0.8 mm diameter'
_diffrn_radiation_type MoK\a
_diffrn_radiation_wavelength 0.71073
_diffrn_reflns_av_R_equivalents 0.0509
_diffrn_reflns_av_unetI/netI 0.0296
_diffrn_reflns_Laue_measured_fraction_full 0.999
_diffrn_reflns_Laue_measured_fraction_max 0.998
_diffrn_reflns_limit_h_max 16
_diffrn_reflns_limit_h_min -16
_diffrn_reflns_limit_k_max 31
_diffrn_reflns_limit_k_min -31
_diffrn_reflns_limit_l_max 21
_diffrn_reflns_limit_l_min -21
_diffrn_reflns_number 104762
_diffrn_reflns_point_group_measured_fraction_full 0.999
_diffrn_reflns_point_group_measured_fraction_max 0.998
_diffrn_reflns_theta_full 25.242
_diffrn_reflns_theta_max 28.313
_diffrn_reflns_theta_min 2.165
_diffrn_source 'microfocus X-ray tube'
_diffrn_source_current 1.00
_diffrn_source_power 0.050
_diffrn_source_voltage 50.0
_exptl_absorpt_coefficient_mu 0.515
_exptl_absorpt_correction_T_max 0.9693
_exptl_absorpt_correction_T_min 0.8363
_exptl_absorpt_correction_type multi-scan
_exptl_absorpt_process_details
;Krause, L., Herbst-Irmer, R., Sheldrick G.M. & Stalke D.,
 J. Appl. Cryst. 48 (2015) 3-10.
;
_exptl_crystal_colour 'dark red'
_exptl_crystal_density_diffrn 1.620
_exptl_crystal_density_method 'not measured'
_exptl_crystal_description block
_exptl_crystal_F_000 2272
_exptl_crystal_size_max 0.254
_exptl_crystal_size_mid 0.188
_exptl_crystal_size_min 0.141
_refine_diff_density_max 0.466
_refine_diff_density_min -0.450
_refine_diff_density_rms 0.057
_refine_ls_extinction_method none
_refine_ls_goodness_of_fit_ref 1.026
_refine_ls_hydrogen_treatment constr
_refine_ls_matrix_type full
_refine_ls_number_parameters 650
_refine_ls_number_reflns 11416
_refine_ls_number_restraints 0
_refine_ls_restrained_S_all 1.026
_refine_ls_R_factor_all 0.0498
_refine_ls_R_factor_gt 0.0370
_refine_ls_shift/su_max 0.002
_refine_ls_shift/su_mean 0.000
_refine_ls_structure_factor_coef Fsqd
_refine_ls_weighting_details 'w=1/[\s^2^(Fo^2^)+(0.0270P)^2^+4.1846P] where P=(Fo^2^+2Fc^2^)/3'
_refine_ls_weighting_scheme calc
_refine_ls_wR_factor_gt 0.0791
_refine_ls_wR_factor_ref 0.0842
_reflns_Friedel_coverage 0.000
_reflns_number_gt 9444
_reflns_number_total 11416
_reflns_threshold_expression 'I > 2\s(I)'
_cod_data_source_file d4sc03504f2.cif
_cod_data_source_block iND049
_cod_depositor_comments 'Adding full bibliography for 1572557--1572559.cif.'
_cod_original_sg_symbol_H-M 'P 21/c'
_cod_database_code 1572557
_shelx_shelxl_version_number 2018/3
_shelx_space_group_comment
;
The symmetry employed for this shelxl refinement is uniquely defined
by the following loop, which should always be used as a source of
symmetry information in preference to the above space-group names.
They are only intended as comments.
;
_shelx_estimated_absorpt_t_min 0.880
_shelx_estimated_absorpt_t_max 0.931

loop_
_space_group_symop_operation_xyz
'x, y, z'
'-x, y+1/2, -z+1/2'
'-x, -y, -z'
'x, -y-1/2, z-1/2'

loop_
_atom_site_label
_atom_site_type_symbol
_atom_site_fract_x
_atom_site_fract_y
_atom_site_fract_z
_atom_site_U_iso_or_equiv
_atom_site_adp_type
_atom_site_occupancy
_atom_site_site_symmetry_order
_atom_site_calc_flag
_atom_site_refinement_flags_posn
_atom_site_refinement_flags_adp
_atom_site_refinement_flags_occupancy
_atom_site_disorder_assembly
_atom_site_disorder_group
Fe1 Fe 0.21498(2) 0.62030(2) 0.67206(2) 0.01449(6) Uani 1 1 d . . . . .
P1 P 0.89727(4) 0.45417(2) 0.69026(3) 0.02307(10) Uani 1 1 d . . . . .
F1 F -0.15891(10) 0.74924(5) 0.52910(9) 0.0420(3) Uani 1 1 d . . . . .
N1 N 0.15871(12) 0.69874(6) 0.66234(9) 0.0161(3) Uani 1 1 d . . . . .
C1 C -0.09025(16) 0.79202(8) 0.56191(13) 0.0245(4) Uani 1 1 d . . . . .
P2 P 0.53092(4) 0.77837(2) 0.61793(3) 0.02099(10) Uani 1 1 d . . . . .
F2 F -0.13699(10) 0.82280(6) 0.60880(8) 0.0384(3) Uani 1 1 d . . . . .
N2 N 0.33440(11) 0.71157(6) 0.75785(9) 0.0160(3) Uani 1 1 d . . . . .
C2 C 0.02603(14) 0.77329(7) 0.61509(11) 0.0192(3) Uani 1 1 d . . . . .
F3 F -0.09005(10) 0.82367(5) 0.49355(8) 0.0367(3) Uani 1 1 d . . . . .
N3 N 0.42389(12) 0.74015(6) 0.80890(9) 0.0184(3) Uani 1 1 d . . . . .
C3 C 0.10402(15) 0.81191(7) 0.66442(12) 0.0221(4) Uani 1 1 d . . . . .
H3 H 0.084402 0.850187 0.664981 0.027 Uiso 1 1 calc R U . . .
F4 F 0.48938(13) 0.46719(6) 0.58922(10) 0.0492(4) Uani 1 1 d . . . . .
N4 N 0.49916(12) 0.70021(6) 0.83481(9) 0.0176(3) Uani 1 1 d . . . . .
C4 C 0.21069(15) 0.79346(7) 0.71264(12) 0.0203(4) Uani 1 1 d . . . . .
H4 H 0.266929 0.818634 0.746158 0.024 Uiso 1 1 calc R U . . .
F5 F 0.53770(10) 0.40590(6) 0.69116(9) 0.0410(3) Uani 1 1 d . . . . .
N5 N 0.27744(11) 0.54293(6) 0.69733(9) 0.0169(3) Uani 1 1 d . . . . .
C5 C 0.23238(14) 0.73700(7) 0.71021(11) 0.0162(3) Uani 1 1 d . . . . .
F6 F 0.38833(11) 0.39415(6) 0.58114(10) 0.0500(4) Uani 1 1 d . . . . .
N6 N 0.18812(12) 0.54855(6) 0.79727(9) 0.0169(3) Uani 1 1 d . . . . .
C6 C 0.05607(14) 0.71770(7) 0.61488(11) 0.0186(3) Uani 1 1 d . . . . .
H6 H 0.002175 0.692009 0.579922 0.022 Uiso 1 1 calc R U . . .
F7 F 0.98991(10) 0.49143(6) 0.66753(9) 0.0436(3) Uani 1 1 d . . . . .
N7 N 0.14603(13) 0.53015(6) 0.85803(10) 0.0203(3) Uani 1 1 d . . . . .
C7 C 0.34832(14) 0.65512(7) 0.75059(11) 0.0163(3) Uani 1 1 d . . . . .
F8 F 0.99551(10) 0.42099(5) 0.76089(8) 0.0349(3) Uani 1 1 d . . . . .
N8 N 0.08681(12) 0.57387(6) 0.86645(10) 0.0194(3) Uani 1 1 d . . . . .
C8 C 0.46013(14) 0.64823(7) 0.80266(11) 0.0169(3) Uani 1 1 d . . . . .
F9 F 0.89927(11) 0.41072(7) 0.61660(9) 0.0533(4) Uani 1 1 d . . . . .
N9 N 0.07509(12) 0.59266(6) 0.58525(10) 0.0174(3) Uani 1 1 d . . . . .
C9 C 0.61293(15) 0.71443(8) 0.89271(12) 0.0231(4) Uani 1 1 d . . . . .
H9A H 0.666819 0.707206 0.862106 0.035 Uiso 1 1 calc R U . . .
H9B H 0.632263 0.691537 0.946026 0.035 Uiso 1 1 calc R U . . .
H9C H 0.615708 0.754032 0.908670 0.035 Uiso 1 1 calc R U . . .
F10 F 0.79899(11) 0.48777(7) 0.61991(10) 0.0562(4) Uani 1 1 d . . . . .
N10 N 0.27224(12) 0.63242(6) 0.57423(10) 0.0180(3) Uani 1 1 d . . . . .
C10 C 0.53159(14) 0.59786(7) 0.82539(11) 0.0183(3) Uani 1 1 d . . . . .
F11 F 0.80462(10) 0.41759(5) 0.71333(8) 0.0322(3) Uani 1 1 d . . . . .
C11 C 0.58774(14) 0.57827(8) 0.76939(12) 0.0214(4) Uani 1 1 d . . . . .
F12 F 0.89613(11) 0.49808(6) 0.76425(10) 0.0474(4) Uani 1 1 d . . . . .
C12 C 0.65149(15) 0.52961(8) 0.79166(13) 0.0242(4) Uani 1 1 d . . . . .
H12 H 0.688292 0.515745 0.753255 0.029 Uiso 1 1 calc R U . . .
F13 F 0.60675(10) 0.72877(5) 0.60130(8) 0.0344(3) Uani 1 1 d . . . . .
C13 C 0.66238(16) 0.50089(8) 0.86890(13) 0.0269(4) Uani 1 1 d . . . . .
F14 F 0.46550(9) 0.78136(5) 0.51396(7) 0.0269(2) Uani 1 1 d . . . . .
C14 C 0.60874(17) 0.52206(8) 0.92460(13) 0.0276(4) Uani 1 1 d . . . . .
H14 H 0.618391 0.503633 0.978743 0.033 Uiso 1 1 calc R U . . .
F15 F 0.44078(9) 0.73371(5) 0.62713(7) 0.0290(2) Uani 1 1 d . . . . .
C15 C 0.54150(15) 0.56933(8) 0.90341(12) 0.0230(4) Uani 1 1 d . . . . .
F16 F 0.45518(10) 0.82797(5) 0.63343(8) 0.0351(3) Uani 1 1 d . . . . .
C16 C 0.57909(16) 0.60898(9) 0.68590(13) 0.0277(4) Uani 1 1 d . . . . .
H16A H 0.608832 0.585422 0.649120 0.041 Uiso 1 1 calc R U . . .
H16B H 0.622721 0.643658 0.700341 0.041 Uiso 1 1 calc R U . . .
H16C H 0.500092 0.617841 0.653959 0.041 Uiso 1 1 calc R U . . .
F17 F 0.59673(10) 0.77470(6) 0.72128(7) 0.0364(3) Uani 1 1 d . . . . .
C17 C 0.72766(19) 0.44688(9) 0.89096(15) 0.0370(5) Uani 1 1 d . . . . .
H17A H 0.680941 0.416146 0.858180 0.056 Uiso 1 1 calc R U . . .
H17B H 0.748606 0.439628 0.954138 0.056 Uiso 1 1 calc R U . . .
H17C H 0.795811 0.449830 0.874874 0.056 Uiso 1 1 calc R U . . .
F18 F 0.62125(9) 0.82301(5) 0.60868(8) 0.0316(3) Uani 1 1 d . . . . .
C18 C 0.47751(19) 0.58888(9) 0.96208(13) 0.0309(4) Uani 1 1 d . . . . .
H18A H 0.484550 0.629517 0.969088 0.046 Uiso 1 1 calc R U . . .
H18B H 0.508465 0.570935 1.019726 0.046 Uiso 1 1 calc R U . . .
H18C H 0.397968 0.578864 0.935504 0.046 Uiso 1 1 calc R U . . .
C19 C 0.44974(16) 0.43276(8) 0.63649(14) 0.0278(4) Uani 1 1 d . . . . .
C20 C 0.38250(14) 0.46215(7) 0.68414(12) 0.0207(4) Uani 1 1 d . . . . .
C21 C 0.35790(15) 0.43528(8) 0.75156(12) 0.0232(4) Uani 1 1 d . . . . .
H21 H 0.386384 0.398932 0.769891 0.028 Uiso 1 1 calc R U . . .
C22 C 0.29109(15) 0.46236(7) 0.79171(12) 0.0215(4) Uani 1 1 d . . . . .
H22 H 0.271219 0.445204 0.837520 0.026 Uiso 1 1 calc R U . . .
C23 C 0.25455(14) 0.51552(7) 0.76213(11) 0.0175(3) Uani 1 1 d . . . . .
C24 C 0.34157(14) 0.51555(7) 0.65832(12) 0.0190(3) Uani 1 1 d . . . . .
H24 H 0.359214 0.533280 0.611911 0.023 Uiso 1 1 calc R U . . .
C25 C 0.15905(13) 0.60188(7) 0.76578(11) 0.0163(3) Uani 1 1 d . . . . .
C26 C 0.01897(17) 0.56955(8) 0.92410(13) 0.0270(4) Uani 1 1 d . . . . .
H26A H -0.060809 0.573544 0.889178 0.041 Uiso 1 1 calc R U . . .
H26B H 0.040756 0.599170 0.968495 0.041 Uiso 1 1 calc R U . . .
H26C H 0.031512 0.533038 0.953240 0.041 Uiso 1 1 calc R U . . .
C27 C 0.09161(14) 0.61830(7) 0.81442(11) 0.0172(3) Uani 1 1 d . . . . .
C28 C 0.03267(14) 0.67132(7) 0.81759(11) 0.0176(3) Uani 1 1 d . . . . .
C29 C -0.07630(14) 0.68018(7) 0.75910(12) 0.0197(3) Uani 1 1 d . . . . .
C30 C -0.13006(15) 0.73021(8) 0.76379(12) 0.0221(4) Uani 1 1 d . . . . .
H30 H -0.204363 0.736363 0.724762 0.027 Uiso 1 1 calc R U . . .
C31 C -0.07771(15) 0.77134(7) 0.82415(13) 0.0223(4) Uani 1 1 d . . . . .
C32 C 0.03075(15) 0.76186(7) 0.88105(12) 0.0223(4) Uani 1 1 d . . . . .
H32 H 0.067475 0.790118 0.921875 0.027 Uiso 1 1 calc R U . . .
C33 C 0.08714(15) 0.71199(7) 0.87982(12) 0.0193(3) Uani 1 1 d . . . . .
C34 C -0.13567(16) 0.63610(8) 0.69252(13) 0.0271(4) Uani 1 1 d . . . . .
H34A H -0.198742 0.653178 0.646285 0.041 Uiso 1 1 calc R U . . .
H34B H -0.163983 0.606628 0.721741 0.041 Uiso 1 1 calc R U . . .
H34C H -0.082724 0.619967 0.666442 0.041 Uiso 1 1 calc R U . . .
C35 C -0.13817(17) 0.82521(8) 0.82769(15) 0.0313(4) Uani 1 1 d . . . . .
H35A H -0.083242 0.855524 0.847305 0.047 Uiso 1 1 calc R U . . .
H35B H -0.179650 0.821187 0.868979 0.047 Uiso 1 1 calc R U . . .
H35C H -0.190905 0.833895 0.769083 0.047 Uiso 1 1 calc R U . . .
C36 C 0.20369(16) 0.70224(8) 0.94436(13) 0.0272(4) Uani 1 1 d . . . . .
H36A H 0.256578 0.696899 0.912290 0.041 Uiso 1 1 calc R U . . .
H36B H 0.203338 0.668842 0.979372 0.041 Uiso 1 1 calc R U . . .
H36C H 0.226830 0.734655 0.983338 0.041 Uiso 1 1 calc R U . . .
C37 C -0.00641(15) 0.57580(7) 0.53666(12) 0.0188(3) Uani 1 1 d . . . . .
C38 C -0.11199(15) 0.55420(8) 0.47608(13) 0.0249(4) Uani 1 1 d . . . . .
H38A H -0.170119 0.583107 0.464755 0.037 Uiso 1 1 calc R U . . .
H38B H -0.135220 0.521409 0.502095 0.037 Uiso 1 1 calc R U . . .
H38C H -0.101567 0.543553 0.420697 0.037 Uiso 1 1 calc R U . . .
C39 C 0.30782(15) 0.64256(7) 0.51971(12) 0.0198(3) Uani 1 1 d . . . . .
C40 C 0.35752(19) 0.65503(9) 0.45257(13) 0.0311(4) Uani 1 1 d . . . . .
H40A H 0.337572 0.625566 0.407854 0.047 Uiso 1 1 calc R U . . .
H40B H 0.439520 0.656938 0.479479 0.047 Uiso 1 1 calc R U . . .
H40C H 0.328975 0.690979 0.425084 0.047 Uiso 1 1 calc R U . . .

loop_
_atom_site_aniso_label
_atom_site_aniso_U_11
_atom_site_aniso_U_22
_atom_site_aniso_U_33
_atom_site_aniso_U_23
_atom_site_aniso_U_13
_atom_site_aniso_U_12
Fe1 0.01276(11) 0.01322(11) 0.01714(12) -0.00116(9) 0.00452(9) -0.00070(9)
P1 0.0214(2) 0.0213(2) 0.0260(2) 0.00314(19) 0.00721(19) -0.00153(18)
F1 0.0206(6) 0.0275(6) 0.0628(9) 0.0045(6) -0.0061(6) 0.0002(5)
N1 0.0154(7) 0.0160(7) 0.0175(7) -0.0004(5) 0.0065(6) -0.0011(5)
C1 0.0227(9) 0.0207(9) 0.0311(10) 0.0033(7) 0.0103(8) 0.0031(7)
P2 0.0180(2) 0.0239(2) 0.0203(2) 0.00081(18) 0.00533(18) -0.00247(18)
F2 0.0285(6) 0.0465(8) 0.0427(7) 0.0021(6) 0.0150(6) 0.0176(6)
N2 0.0140(7) 0.0169(7) 0.0171(7) -0.0017(5) 0.0050(5) -0.0027(5)
C2 0.0183(8) 0.0189(8) 0.0210(9) 0.0023(7) 0.0072(7) 0.0025(7)
F3 0.0307(6) 0.0429(7) 0.0363(7) 0.0198(6) 0.0109(5) 0.0115(5)
N3 0.0168(7) 0.0198(7) 0.0174(7) -0.0023(6) 0.0043(6) -0.0030(6)
C3 0.0258(9) 0.0150(8) 0.0259(9) -0.0002(7) 0.0092(8) 0.0027(7)
F4 0.0654(9) 0.0375(7) 0.0665(10) 0.0097(7) 0.0510(8) 0.0177(7)
N4 0.0161(7) 0.0186(7) 0.0170(7) -0.0013(6) 0.0041(6) -0.0025(6)
C4 0.0218(9) 0.0171(8) 0.0217(9) -0.0026(7) 0.0069(7) -0.0018(7)
F5 0.0316(7) 0.0474(8) 0.0450(8) 0.0009(6) 0.0140(6) 0.0216(6)
N5 0.0141(7) 0.0151(7) 0.0204(7) -0.0032(5) 0.0040(6) -0.0016(5)
C5 0.0155(8) 0.0174(8) 0.0169(8) -0.0006(6) 0.0072(6) -0.0004(6)
F6 0.0367(7) 0.0524(9) 0.0608(9) -0.0353(7) 0.0160(7) 0.0008(6)
N6 0.0178(7) 0.0138(7) 0.0197(7) -0.0001(5) 0.0071(6) -0.0001(5)
C6 0.0159(8) 0.0175(8) 0.0219(9) 0.0010(7) 0.0055(7) -0.0004(6)
F7 0.0282(6) 0.0549(9) 0.0477(8) 0.0218(7) 0.0125(6) -0.0073(6)
N7 0.0239(8) 0.0177(7) 0.0221(8) 0.0008(6) 0.0112(6) 0.0009(6)
C7 0.0170(8) 0.0162(8) 0.0176(8) -0.0007(6) 0.0085(7) -0.0010(6)
F8 0.0297(6) 0.0304(6) 0.0389(7) 0.0095(5) 0.0039(5) 0.0010(5)
N8 0.0206(7) 0.0182(7) 0.0211(7) -0.0004(6) 0.0094(6) 0.0013(6)
C8 0.0172(8) 0.0179(8) 0.0166(8) -0.0003(6) 0.0071(6) -0.0027(6)
F9 0.0375(7) 0.0790(11) 0.0445(8) -0.0338(8) 0.0150(6) -0.0103(7)
N9 0.0169(7) 0.0147(7) 0.0213(7) -0.0003(6) 0.0073(6) -0.0004(6)
C9 0.0167(8) 0.0254(9) 0.0230(9) -0.0014(7) 0.0007(7) -0.0041(7)
F10 0.0270(7) 0.0679(10) 0.0661(10) 0.0417(8) 0.0054(7) 0.0042(7)
N10 0.0163(7) 0.0154(7) 0.0205(7) -0.0023(6) 0.0039(6) -0.0006(5)
C10 0.0133(8) 0.0181(8) 0.0201(8) 0.0004(7) 0.0012(6) -0.0023(6)
F11 0.0307(6) 0.0308(6) 0.0353(7) 0.0013(5) 0.0114(5) -0.0117(5)
C11 0.0147(8) 0.0244(9) 0.0232(9) 0.0028(7) 0.0039(7) -0.0008(7)
F12 0.0365(7) 0.0346(7) 0.0762(10) -0.0273(7) 0.0255(7) -0.0093(6)
C12 0.0164(8) 0.0267(10) 0.0281(10) 0.0011(8) 0.0056(7) 0.0027(7)
F13 0.0327(6) 0.0341(7) 0.0390(7) 0.0063(5) 0.0156(5) 0.0103(5)
C13 0.0226(9) 0.0219(9) 0.0301(10) 0.0028(8) 0.0007(8) 0.0018(7)
F14 0.0245(6) 0.0318(6) 0.0213(5) 0.0032(4) 0.0032(4) -0.0049(5)
C14 0.0321(10) 0.0232(10) 0.0225(9) 0.0053(7) 0.0025(8) -0.0012(8)
F15 0.0297(6) 0.0305(6) 0.0287(6) -0.0006(5) 0.0124(5) -0.0095(5)
C15 0.0241(9) 0.0222(9) 0.0195(9) 0.0003(7) 0.0032(7) -0.0039(7)
F16 0.0326(6) 0.0290(6) 0.0463(7) -0.0084(5) 0.0166(6) 0.0014(5)
C16 0.0240(9) 0.0320(11) 0.0304(10) 0.0081(8) 0.0136(8) 0.0083(8)
F17 0.0286(6) 0.0576(8) 0.0206(6) 0.0024(5) 0.0050(5) -0.0080(6)
C17 0.0373(12) 0.0293(11) 0.0382(12) 0.0075(9) 0.0043(10) 0.0116(9)
F18 0.0252(6) 0.0380(7) 0.0311(6) 0.0000(5) 0.0085(5) -0.0127(5)
C18 0.0464(12) 0.0257(10) 0.0229(10) 0.0017(8) 0.0146(9) -0.0014(9)
C19 0.0247(10) 0.0259(10) 0.0330(11) -0.0022(8) 0.0102(8) 0.0069(8)
C20 0.0155(8) 0.0182(8) 0.0272(9) -0.0045(7) 0.0058(7) 0.0013(7)
C21 0.0216(9) 0.0162(8) 0.0295(10) -0.0010(7) 0.0055(7) 0.0026(7)
C22 0.0223(9) 0.0173(8) 0.0240(9) 0.0014(7) 0.0064(7) 0.0007(7)
C23 0.0143(8) 0.0164(8) 0.0211(8) -0.0031(6) 0.0049(7) -0.0015(6)
C24 0.0155(8) 0.0195(9) 0.0220(9) -0.0019(7) 0.0061(7) 0.0006(7)
C25 0.0132(7) 0.0131(8) 0.0205(8) -0.0026(6) 0.0028(6) -0.0020(6)
C26 0.0330(10) 0.0262(10) 0.0292(10) 0.0030(8) 0.0199(9) -0.0001(8)
C27 0.0159(8) 0.0161(8) 0.0186(8) -0.0009(6) 0.0044(6) -0.0020(6)
C28 0.0178(8) 0.0166(8) 0.0209(8) 0.0003(6) 0.0099(7) 0.0008(6)
C29 0.0181(8) 0.0192(9) 0.0235(9) -0.0012(7) 0.0093(7) -0.0009(7)
C30 0.0169(8) 0.0232(9) 0.0269(9) 0.0012(7) 0.0082(7) 0.0012(7)
C31 0.0226(9) 0.0177(9) 0.0305(10) 0.0008(7) 0.0142(8) 0.0019(7)
C32 0.0249(9) 0.0184(9) 0.0258(9) -0.0043(7) 0.0116(8) -0.0037(7)
C33 0.0188(8) 0.0193(9) 0.0214(9) -0.0005(7) 0.0088(7) -0.0011(7)
C34 0.0184(9) 0.0274(10) 0.0330(11) -0.0077(8) 0.0051(8) -0.0009(7)
C35 0.0297(10) 0.0216(10) 0.0454(13) -0.0020(9) 0.0163(9) 0.0055(8)
C36 0.0246(10) 0.0261(10) 0.0272(10) -0.0052(8) 0.0039(8) -0.0010(8)
C37 0.0202(9) 0.0146(8) 0.0221(9) 0.0012(7) 0.0077(7) 0.0015(7)
C38 0.0215(9) 0.0222(9) 0.0261(10) -0.0005(7) 0.0017(7) -0.0053(7)
C39 0.0202(8) 0.0176(8) 0.0198(9) -0.0026(7) 0.0045(7) -0.0018(7)
C40 0.0420(12) 0.0309(11) 0.0266(10) -0.0034(8) 0.0198(9) -0.0059(9)

loop_
_atom_type_symbol
_atom_type_description
_atom_type_scat_dispersion_real
_atom_type_scat_dispersion_imag
_atom_type_scat_source
C C 0.0033 0.0016 'International Tables Vol C Tables 4.2.6.8 and 6.1.1.4'
H H 0.0000 0.0000 'International Tables Vol C Tables 4.2.6.8 and 6.1.1.4'
N N 0.0061 0.0033 'International Tables Vol C Tables 4.2.6.8 and 6.1.1.4'
F F 0.0171 0.0103 'International Tables Vol C Tables 4.2.6.8 and 6.1.1.4'
P P 0.1023 0.0942 'International Tables Vol C Tables 4.2.6.8 and 6.1.1.4'
Fe Fe 0.3463 0.8444 'International Tables Vol C Tables 4.2.6.8 and 6.1.1.4'

loop_
_geom_angle_atom_site_label_1
_geom_angle_atom_site_label_2
_geom_angle_atom_site_label_3
_geom_angle
_geom_angle_site_symmetry_1
_geom_angle_site_symmetry_3
_geom_angle_publ_flag
C25 Fe1 C7 92.90(7) . . ?
C25 Fe1 N10 175.22(7) . . ?
C7 Fe1 N10 89.46(6) . . ?
C25 Fe1 N9 90.34(6) . . ?
C7 Fe1 N9 173.72(7) . . ?
N10 Fe1 N9 87.70(6) . . ?
C25 Fe1 N1 93.63(6) . . ?
C7 Fe1 N1 81.59(6) . . ?
N10 Fe1 N1 90.83(6) . . ?
N9 Fe1 N1 92.84(6) . . ?
C25 Fe1 N5 81.38(7) . . ?
C7 Fe1 N5 93.94(6) . . ?
N10 Fe1 N5 94.31(6) . . ?
N9 Fe1 N5 91.86(6) . . ?
N1 Fe1 N5 173.17(6) . . ?
F9 P1 F8 90.37(8) . . ?
F9 P1 F10 90.01(9) . . ?
F8 P1 F10 179.61(9) . . ?
F9 P1 F12 179.55(8) . . ?
F8 P1 F12 89.53(8) . . ?
F10 P1 F12 90.09(9) . . ?
F9 P1 F11 90.67(8) . . ?
F8 P1 F11 90.83(7) . . ?
F10 P1 F11 89.28(7) . . ?
F12 P1 F11 89.77(7) . . ?
F9 P1 F7 89.88(8) . . ?
F8 P1 F7 89.38(7) . . ?
F10 P1 F7 90.51(7) . . ?
F12 P1 F7 89.68(8) . . ?
F11 P1 F7 179.41(8) . . ?
C6 N1 C5 116.44(15) . . ?
C6 N1 Fe1 127.76(12) . . ?
C5 N1 Fe1 115.79(11) . . ?
F2 C1 F1 107.46(16) . . ?
F2 C1 F3 106.24(15) . . ?
F1 C1 F3 106.70(16) . . ?
F2 C1 C2 112.04(16) . . ?
F1 C1 C2 112.30(15) . . ?
F3 C1 C2 111.73(15) . . ?
F16 P2 F17 90.37(7) . . ?
F16 P2 F13 179.38(7) . . ?
F17 P2 F13 90.20(7) . . ?
F16 P2 F15 90.08(7) . . ?
F17 P2 F15 90.21(6) . . ?
F13 P2 F15 90.17(7) . . ?
F16 P2 F18 90.00(7) . . ?
F17 P2 F18 89.80(6) . . ?
F13 P2 F18 89.76(7) . . ?
F15 P2 F18 179.93(8) . . ?
F16 P2 F14 90.30(7) . . ?
F17 P2 F14 179.32(8) . . ?
F13 P2 F14 89.14(6) . . ?
F15 P2 F14 89.66(6) . . ?
F18 P2 F14 90.33(6) . . ?
N3 N2 C7 116.68(14) . . ?
N3 N2 C5 123.13(14) . . ?
C7 N2 C5 120.13(14) . . ?
C6 C2 C3 119.92(16) . . ?
C6 C2 C1 120.16(16) . . ?
C3 C2 C1 119.91(16) . . ?
N4 N3 N2 101.24(13) . . ?
C4 C3 C2 118.65(16) . . ?
N3 N4 C8 114.14(14) . . ?
N3 N4 C9 118.90(14) . . ?
C8 N4 C9 126.96(15) . . ?
C5 C4 C3 117.44(16) . . ?
C23 N5 C24 116.35(15) . . ?
C23 N5 Fe1 115.97(11) . . ?
C24 N5 Fe1 127.67(12) . . ?
N1 C5 C4 125.12(16) . . ?
N1 C5 N2 110.52(14) . . ?
C4 C5 N2 124.36(15) . . ?
N7 N6 C25 117.02(14) . . ?
N7 N6 C23 123.27(14) . . ?
C25 N6 C23 119.63(14) . . ?
N1 C6 C2 122.39(16) . . ?
N8 N7 N6 101.05(13) . . ?
N2 C7 C8 101.44(14) . . ?
N2 C7 Fe1 111.96(12) . . ?
C8 C7 Fe1 146.49(13) . . ?
N7 N8 C27 114.23(14) . . ?
N7 N8 C26 118.77(15) . . ?
C27 N8 C26 126.89(15) . . ?
N4 C8 C7 106.50(15) . . ?
N4 C8 C10 122.25(15) . . ?
C7 C8 C10 131.25(15) . . ?
C37 N9 Fe1 178.17(15) . . ?
C39 N10 Fe1 175.78(14) . . ?
C15 C10 C11 120.27(16) . . ?
C15 C10 C8 119.02(16) . . ?
C11 C10 C8 120.70(15) . . ?
C12 C11 C10 119.04(17) . . ?
C12 C11 C16 120.14(17) . . ?
C10 C11 C16 120.82(16) . . ?
C13 C12 C11 121.39(18) . . ?
C14 C13 C12 118.48(17) . . ?
C14 C13 C17 120.32(18) . . ?
C12 C13 C17 121.17(19) . . ?
C15 C14 C13 121.87(18) . . ?
C14 C15 C10 118.88(18) . . ?
C14 C15 C18 120.61(17) . . ?
C10 C15 C18 120.49(17) . . ?
F4 C19 F5 106.88(16) . . ?
F4 C19 F6 106.84(18) . . ?
F5 C19 F6 106.12(16) . . ?
F4 C19 C20 112.95(16) . . ?
F5 C19 C20 112.10(17) . . ?
F6 C19 C20 111.52(16) . . ?
C21 C20 C24 120.29(16) . . ?
C21 C20 C19 119.96(16) . . ?
C24 C20 C19 119.71(17) . . ?
C22 C21 C20 118.79(17) . . ?
C23 C22 C21 117.01(17) . . ?
N5 C23 C22 125.72(16) . . ?
N5 C23 N6 110.61(14) . . ?
C22 C23 N6 123.66(16) . . ?
N5 C24 C20 121.83(17) . . ?
N6 C25 C27 100.99(14) . . ?
N6 C25 Fe1 112.37(12) . . ?
C27 C25 Fe1 146.38(13) . . ?
N8 C27 C25 106.69(15) . . ?
N8 C27 C28 121.27(15) . . ?
C25 C27 C28 132.03(16) . . ?
C29 C28 C33 120.91(16) . . ?
C29 C28 C27 119.86(15) . . ?
C33 C28 C27 119.23(15) . . ?
C30 C29 C28 118.71(16) . . ?
C30 C29 C34 120.29(16) . . ?
C28 C29 C34 121.00(16) . . ?
C31 C30 C29 121.54(17) . . ?
C30 C31 C32 118.77(16) . . ?
C30 C31 C35 120.34(17) . . ?
C32 C31 C35 120.89(17) . . ?
C31 C32 C33 121.71(17) . . ?
C32 C33 C28 118.34(16) . . ?
C32 C33 C36 120.46(16) . . ?
C28 C33 C36 121.21(16) . . ?
N9 C37 C38 178.64(19) . . ?
N10 C39 C40 177.8(2) . . ?

loop_
_geom_bond_atom_site_label_1
_geom_bond_atom_site_label_2
_geom_bond_distance
_geom_bond_site_symmetry_2
_geom_bond_publ_flag
Fe1 C25 1.9222(17) . ?
Fe1 C7 1.9251(17) . ?
Fe1 N10 1.9653(15) . ?
Fe1 N9 1.9654(15) . ?
Fe1 N1 1.9950(14) . ?
Fe1 N5 2.0004(14) . ?
P1 F9 1.5863(14) . ?
P1 F8 1.5882(12) . ?
P1 F10 1.5915(13) . ?
P1 F12 1.5949(14) . ?
P1 F11 1.6006(12) . ?
P1 F7 1.6070(13) . ?
F1 C1 1.331(2) . ?
N1 C6 1.344(2) . ?
N1 C5 1.349(2) . ?
C1 F2 1.327(2) . ?
C1 F3 1.339(2) . ?
C1 C2 1.499(2) . ?
P2 F16 1.5952(12) . ?
P2 F17 1.5985(12) . ?
P2 F13 1.6026(12) . ?
P2 F15 1.6032(12) . ?
P2 F18 1.6050(12) . ?
P2 F14 1.6058(11) . ?
N2 N3 1.3415(19) . ?
N2 C7 1.373(2) . ?
N2 C5 1.399(2) . ?
C2 C6 1.384(2) . ?
C2 C3 1.390(3) . ?
N3 N4 1.313(2) . ?
C3 C4 1.383(3) . ?
F4 C19 1.329(2) . ?
N4 C8 1.375(2) . ?
N4 C9 1.467(2) . ?
C4 C5 1.382(2) . ?
F5 C19 1.330(2) . ?
N5 C23 1.345(2) . ?
N5 C24 1.350(2) . ?
F6 C19 1.338(2) . ?
N6 N7 1.336(2) . ?
N6 C25 1.378(2) . ?
N6 C23 1.402(2) . ?
N7 N8 1.319(2) . ?
C7 C8 1.389(2) . ?
N8 C27 1.369(2) . ?
N8 C26 1.463(2) . ?
C8 C10 1.476(2) . ?
N9 C37 1.139(2) . ?
N10 C39 1.140(2) . ?
C10 C15 1.401(2) . ?
C10 C11 1.402(3) . ?
C11 C12 1.393(3) . ?
C11 C16 1.507(3) . ?
C12 C13 1.390(3) . ?
C13 C14 1.389(3) . ?
C13 C17 1.510(3) . ?
C14 C15 1.387(3) . ?
C15 C18 1.509(3) . ?
C19 C20 1.497(3) . ?
C20 C21 1.386(3) . ?
C20 C24 1.389(2) . ?
C21 C22 1.384(3) . ?
C22 C23 1.383(2) . ?
C25 C27 1.393(2) . ?
C27 C28 1.480(2) . ?
C28 C29 1.399(2) . ?
C28 C33 1.403(2) . ?
C29 C30 1.391(2) . ?
C29 C34 1.514(2) . ?
C30 C31 1.387(3) . ?
C31 C32 1.388(3) . ?
C31 C35 1.509(2) . ?
C32 C33 1.393(2) . ?
C33 C36 1.509(3) . ?
C37 C38 1.458(2) . ?
C39 C40 1.453(3) . ?

loop_
_geom_torsion_atom_site_label_1
_geom_torsion_atom_site_label_2
_geom_torsion_atom_site_label_3
_geom_torsion_atom_site_label_4
_geom_torsion
_geom_torsion_site_symmetry_1
_geom_torsion_site_symmetry_2
_geom_torsion_site_symmetry_3
_geom_torsion_site_symmetry_4
_geom_torsion_publ_flag
F2 C1 C2 C6 130.52(18) . . . . ?
F1 C1 C2 C6 9.5(2) . . . . ?
F3 C1 C2 C6 -110.40(19) . . . . ?
F2 C1 C2 C3 -49.8(2) . . . . ?
F1 C1 C2 C3 -170.83(17) . . . . ?
F3 C1 C2 C3 69.3(2) . . . . ?
C7 N2 N3 N4 0.72(18) . . . . ?
C5 N2 N3 N4 -176.36(14) . . . . ?
C6 C2 C3 C4 -0.1(3) . . . . ?
C1 C2 C3 C4 -179.83(17) . . . . ?
N2 N3 N4 C8 -0.45(18) . . . . ?
N2 N3 N4 C9 179.24(14) . . . . ?
C2 C3 C4 C5 -1.4(3) . . . . ?
C6 N1 C5 C4 -1.1(2) . . . . ?
Fe1 N1 C5 C4 179.72(14) . . . . ?
C6 N1 C5 N2 178.54(14) . . . . ?
Fe1 N1 C5 N2 -0.59(17) . . . . ?
C3 C4 C5 N1 2.2(3) . . . . ?
C3 C4 C5 N2 -177.48(16) . . . . ?
N3 N2 C5 N1 177.83(14) . . . . ?
C7 N2 C5 N1 0.8(2) . . . . ?
N3 N2 C5 C4 -2.5(3) . . . . ?
C7 N2 C5 C4 -179.47(16) . . . . ?
C5 N1 C6 C2 -0.6(2) . . . . ?
Fe1 N1 C6 C2 178.44(13) . . . . ?
C3 C2 C6 N1 1.2(3) . . . . ?
C1 C2 C6 N1 -179.10(16) . . . . ?
C25 N6 N7 N8 -0.13(19) . . . . ?
C23 N6 N7 N8 -176.97(15) . . . . ?
N3 N2 C7 C8 -0.69(19) . . . . ?
C5 N2 C7 C8 176.49(14) . . . . ?
N3 N2 C7 Fe1 -177.86(11) . . . . ?
C5 N2 C7 Fe1 -0.68(19) . . . . ?
N6 N7 N8 C27 -0.62(18) . . . . ?
N6 N7 N8 C26 175.74(15) . . . . ?
N3 N4 C8 C7 0.06(19) . . . . ?
C9 N4 C8 C7 -179.59(16) . . . . ?
N3 N4 C8 C10 -179.06(15) . . . . ?
C9 N4 C8 C10 1.3(3) . . . . ?
N2 C7 C8 N4 0.34(17) . . . . ?
Fe1 C7 C8 N4 175.59(18) . . . . ?
N2 C7 C8 C10 179.36(17) . . . . ?
Fe1 C7 C8 C10 -5.4(4) . . . . ?
N4 C8 C10 C15 84.5(2) . . . . ?
C7 C8 C10 C15 -94.3(2) . . . . ?
N4 C8 C10 C11 -96.3(2) . . . . ?
C7 C8 C10 C11 84.9(2) . . . . ?
C15 C10 C11 C12 1.2(3) . . . . ?
C8 C10 C11 C12 -177.95(16) . . . . ?
C15 C10 C11 C16 -179.16(17) . . . . ?
C8 C10 C11 C16 1.7(3) . . . . ?
C10 C11 C12 C13 -1.4(3) . . . . ?
C16 C11 C12 C13 178.99(18) . . . . ?
C11 C12 C13 C14 -0.5(3) . . . . ?
C11 C12 C13 C17 177.47(18) . . . . ?
C12 C13 C14 C15 2.7(3) . . . . ?
C17 C13 C14 C15 -175.31(19) . . . . ?
C13 C14 C15 C10 -2.9(3) . . . . ?
C13 C14 C15 C18 175.47(18) . . . . ?
C11 C10 C15 C14 0.9(3) . . . . ?
C8 C10 C15 C14 -179.96(16) . . . . ?
C11 C10 C15 C18 -177.50(17) . . . . ?
C8 C10 C15 C18 1.7(3) . . . . ?
F4 C19 C20 C21 -164.82(17) . . . . ?
F5 C19 C20 C21 -44.0(2) . . . . ?
F6 C19 C20 C21 74.8(2) . . . . ?
F4 C19 C20 C24 17.5(3) . . . . ?
F5 C19 C20 C24 138.36(18) . . . . ?
F6 C19 C20 C24 -102.8(2) . . . . ?
C24 C20 C21 C22 0.7(3) . . . . ?
C19 C20 C21 C22 -176.94(17) . . . . ?
C20 C21 C22 C23 -1.0(3) . . . . ?
C24 N5 C23 C22 0.1(2) . . . . ?
Fe1 N5 C23 C22 -178.55(14) . . . . ?
C24 N5 C23 N6 179.67(14) . . . . ?
Fe1 N5 C23 N6 0.98(17) . . . . ?
C21 C22 C23 N5 0.6(3) . . . . ?
C21 C22 C23 N6 -178.84(16) . . . . ?
N7 N6 C23 N5 174.86(14) . . . . ?
C25 N6 C23 N5 -1.9(2) . . . . ?
N7 N6 C23 C22 -5.6(3) . . . . ?
C25 N6 C23 C22 177.64(16) . . . . ?
C23 N5 C24 C20 -0.5(2) . . . . ?
Fe1 N5 C24 C20 178.00(12) . . . . ?
C21 C20 C24 N5 0.1(3) . . . . ?
C19 C20 C24 N5 177.74(16) . . . . ?
N7 N6 C25 C27 0.77(19) . . . . ?
C23 N6 C25 C27 177.73(14) . . . . ?
N7 N6 C25 Fe1 -175.05(11) . . . . ?
C23 N6 C25 Fe1 1.91(19) . . . . ?
N7 N8 C27 C25 1.1(2) . . . . ?
C26 N8 C27 C25 -174.89(16) . . . . ?
N7 N8 C27 C28 -178.22(15) . . . . ?
C26 N8 C27 C28 5.8(3) . . . . ?
N6 C25 C27 N8 -1.05(17) . . . . ?
Fe1 C25 C27 N8 171.96(18) . . . . ?
N6 C25 C27 C28 178.21(17) . . . . ?
Fe1 C25 C27 C28 -8.8(4) . . . . ?
N8 C27 C28 C29 -93.0(2) . . . . ?
C25 C27 C28 C29 87.9(2) . . . . ?
N8 C27 C28 C33 86.7(2) . . . . ?
C25 C27 C28 C33 -92.4(2) . . . . ?
C33 C28 C29 C30 -0.1(3) . . . . ?
C27 C28 C29 C30 179.62(16) . . . . ?
C33 C28 C29 C34 -179.37(17) . . . . ?
C27 C28 C29 C34 0.3(3) . . . . ?
C28 C29 C30 C31 0.7(3) . . . . ?
C34 C29 C30 C31 179.99(17) . . . . ?
C29 C30 C31 C32 -0.2(3) . . . . ?
C29 C30 C31 C35 180.00(17) . . . . ?
C30 C31 C32 C33 -1.0(3) . . . . ?
C35 C31 C32 C33 178.82(17) . . . . ?
C31 C32 C33 C28 1.6(3) . . . . ?
C31 C32 C33 C36 -178.14(17) . . . . ?
C29 C28 C33 C32 -1.0(3) . . . . ?
C27 C28 C33 C32 179.26(16) . . . . ?
C29 C28 C33 C36 178.70(17) . . . . ?
C27 C28 C33 C36 -1.0(3) . . . . ?
